data_2011653
loop_
_publ_author_name
'Arrieta, Antonio F'
'Haglund, Kjersti Ann'
'Mostad, Arvid'

_publ_section_title
;
 Conjugation and hydrogen bonding in a curcumin analogue
;
_journal_issue 12
_journal_name_full 'Acta Crystallographica Section C'
_journal_page_first e594
_journal_page_last e595
_journal_paper_doi 10.1107/S0108270100015729
_journal_volume 56
_journal_year 2000
_chemical_formula_moiety 'C16 H14 O3'
_chemical_formula_sum 'C16 H14 O3'
_chemical_formula_weight 254.27
_chemical_melting_point 363
_chemical_name_systematic 5-(methylfur-2-yl)-1-phenylpent-4-ene-1,3-dione
_space_group_IT_number 14
_symmetry_cell_setting monoclinic
_symmetry_space_group_name_Hall '-P 2yn'
_symmetry_space_group_name_H-M 'P 1 21/n 1'
_cell_angle_alpha 90.00
_cell_angle_beta 96.10(3)
_cell_angle_gamma 90.00
_cell_formula_units_Z 4
_cell_length_a 7.0907(14)
_cell_length_b 8.0793(16)
_cell_length_c 23.070(5)
_cell_measurement_reflns_used 5595
_cell_measurement_temperature 150(2)
_cell_measurement_theta_max 26.40
_cell_measurement_theta_min 2.67
_cell_volume 1314.1(5)
_computing_cell_refinement 'SAINT (Siemens, 1995)'
_computing_data_collection 'SMART (Siemens, 1995)'
_computing_data_reduction SAINT
_computing_structure_refinement 'SHELXL97 (Sheldrick, 1997)'
_computing_structure_solution 'SHELXS97 (Sheldrick, 1997)'
_diffrn_ambient_temperature 150(2)
_diffrn_detector_area_resol_mean 8
_diffrn_measured_fraction_theta_full .995
_diffrn_measured_fraction_theta_max .995
_diffrn_measurement_device_type 'Simens SMART diffractometer'
_diffrn_measurement_method 'w scan'
_diffrn_radiation_monochromator graphite
_diffrn_radiation_source 'fine-focus sealed tube'
_diffrn_radiation_type MoK\a
_diffrn_radiation_wavelength .71073
_diffrn_reflns_av_R_equivalents .0399
_diffrn_reflns_av_sigmaI/netI .0291
_diffrn_reflns_limit_h_max 8
_diffrn_reflns_limit_h_min -8
_diffrn_reflns_limit_k_max 10
_diffrn_reflns_limit_k_min -10
_diffrn_reflns_limit_l_max 28
_diffrn_reflns_limit_l_min -28
_diffrn_reflns_number 13412
_diffrn_reflns_theta_max 26.40
_diffrn_reflns_theta_min 2.67
_exptl_absorpt_coefficient_mu .088
_exptl_absorpt_correction_type none
_exptl_crystal_colour yellow
_exptl_crystal_density_diffrn 1.285
_exptl_crystal_density_meas ?
_exptl_crystal_density_method 'not measured'
_exptl_crystal_description 'transparent plates'
_exptl_crystal_F_000 536
_exptl_crystal_size_max .3
_exptl_crystal_size_mid .3
_exptl_crystal_size_min .2
_refine_diff_density_max .18
_refine_diff_density_min -.18
_refine_ls_extinction_method none
_refine_ls_goodness_of_fit_ref 1.067
_refine_ls_hydrogen_treatment refall
_refine_ls_matrix_type full
_refine_ls_number_parameters 228
_refine_ls_number_reflns 2684
_refine_ls_number_restraints 0
_refine_ls_restrained_S_all 1.067
_refine_ls_R_factor_all .060
_refine_ls_R_factor_gt .040
_refine_ls_shift/su_max .005
_refine_ls_shift/su_mean .001
_refine_ls_structure_factor_coef Fsqd
_refine_ls_weighting_details 'calc w = 1/[\s^2^(Fo^2^)+(0.0350P)^2^+0.4300P] where P = (Fo^2^+2Fc^2^)/3'
_refine_ls_weighting_scheme calc
_refine_ls_wR_factor_ref .098
_reflns_number_gt 2094
_reflns_number_total 2684
_reflns_threshold_expression I>2\s(I)
_cod_data_source_file qa0450.cif
_cod_data_source_block I
_cod_depositor_comments
;
The following automatic conversions were performed:

'_chemical_melting_point' value '363K' was changed to '363' - the
value should be numeric and without a unit designator.

Automatic conversion script
Id: cif_fix_values 1646 2011-03-28 12:23:43Z adriana 

The following automatic conversions were performed:

'_chemical_melting_point' value '363K' was changed to '363' - the
value should be numeric and without a unit designator.

Automatic conversion script
Id: cif_fix_values 1715 2011-07-08 13:25:40Z adriana 

The following automatic conversions were performed:

'_exptl_crystal_density_meas' value 'not measured' was changed to '?'
- the value is perceived as not measured.

Automatic conversion script
Id: cif_fix_values 3008 2015-01-20 13:52:24Z robertas 
;
_cod_original_cell_volume 1314.2(5)
_cod_original_sg_symbol_H-M 'P 21/n'
_cod_database_code 2011653
_cod_database_fobs_code 2011653

loop_
_symmetry_equiv_pos_as_xyz
'x, y, z'
'-x+1/2, y+1/2, -z+1/2'
'-x, -y, -z'
'x-1/2, -y-1/2, z-1/2'

loop_
_atom_site_label
_atom_site_fract_x
_atom_site_fract_y
_atom_site_fract_z
_atom_site_U_iso_or_equiv
_atom_site_adp_type
_atom_site_calc_flag
_atom_site_refinement_flags
_atom_site_occupancy
_atom_site_disorder_assembly
_atom_site_disorder_group
_atom_site_type_symbol
O1 1.40232(15) .44540(14) .14142(4) .0418(3) Uani d . 1 . . O
O2 1.10575(16) .49405(14) .07803(4) .0384(3) Uani d . 1 . . O
O3 .51191(14) .84032(12) .07622(4) .0325(3) Uani d . 1 . . O
C1 1.4325(2) .6696(2) .27951(6) .0353(4) Uani d . 1 . . C
C2 1.5615(2) .6906(2) .32879(7) .0375(4) Uani d . 1 . . C
C3 1.7399(2) .6205(2) .33153(7) .0394(4) Uani d . 1 . . C
C4 1.7920(3) .5301(2) .28470(8) .0450(4) Uani d . 1 . . C
C5 1.6644(2) .5095(2) .23531(7) .0404(4) Uani d . 1 . . C
C6 1.4827(2) .57759(18) .23230(6) .0316(3) Uani d . 1 . . C
C7 1.3503(2) .54835(19) .17850(6) .0326(3) Uani d . 1 . . C
C8 1.1726(2) .62980(19) .16814(6) .0332(3) Uani d . 1 . . C
C9 1.0554(2) .60045(18) .11708(6) .0319(3) Uani d . 1 . . C
C10 .8739(2) .68233(19) .10420(7) .0334(3) Uani d . 1 . . C
C11 .7644(2) .65873(19) .05353(6) .0316(3) Uani d . 1 . . C
C12 .5835(2) .73296(18) .03742(6) .0309(3) Uani d . 1 . . C
C13 .4577(2) .7199(2) -.01133(7) .0355(4) Uani d . 1 . . C
C14 .3020(2) .8232(2) -.00273(7) .0403(4) Uani d . 1 . . C
C15 .3394(2) .89405(19) .05026(7) .0357(4) Uani d . 1 . . C
C16 .2361(3) 1.0122(2) .08449(9) .0455(4) Uani d . 1 . . C
H1 1.307(2) .718(2) .2792(7) .044(5) Uiso d . 1 . . H
H8 1.131(2) .707(2) .1959(7) .038(4) Uiso d . 1 . . H
H10 .835(2) .753(2) .1332(7) .034(4) Uiso d . 1 . . H
H13 .474(2) .656(2) -.0446(7) .036(4) Uiso d . 1 . . H
H11 .809(2) .585(2) .0243(7) .035(4) Uiso d . 1 . . H
H2 1.525(2) .751(2) .3626(7) .040(4) Uiso d . 1 . . H
H3 1.834(2) .634(2) .3665(7) .040(4) Uiso d . 1 . . H
H5 1.698(2) .450(2) .2035(8) .053(5) Uiso d . 1 . . H
H4 1.917(3) .482(2) .2858(8) .055(5) Uiso d . 1 . . H
H16A .205(3) .967(3) .1206(10) .080(7) Uiso d . 1 . . H
H14 .183(3) .837(2) -.0284(8) .053(5) Uiso d . 1 . . H
H16B .312(3) 1.114(3) .0962(10) .087(8) Uiso d . 1 . . H
H16C .124(4) 1.056(3) .0608(12) .110(9) Uiso d . 1 . . H
HO2 1.233(4) .454(3) .0931(11) .100(8) Uiso d . 1 . . H

loop_
_atom_site_aniso_label
_atom_site_aniso_U_11
_atom_site_aniso_U_22
_atom_site_aniso_U_33
_atom_site_aniso_U_12
_atom_site_aniso_U_13
_atom_site_aniso_U_23
O1 .0429(6) .0475(7) .0350(6) .0133(5) .0031(5) -.0090(5)
O2 .0409(6) .0432(7) .0313(6) .0093(5) .0043(5) -.0049(5)
O3 .0323(6) .0322(6) .0331(5) .0026(4) .0040(4) -.0025(4)
C1 .0385(9) .0360(8) .0327(8) .0021(7) .0096(6) .0006(7)
C2 .0471(9) .0371(9) .0293(8) -.0044(7) .0088(7) -.0010(7)
C3 .0464(10) .0368(9) .0337(8) -.0047(7) -.0019(7) .0029(7)
C4 .0413(9) .0437(10) .0486(10) .0080(8) -.0024(7) -.0015(8)
C5 .0432(9) .0398(9) .0382(9) .0086(7) .0040(7) -.0053(7)
C6 .0381(8) .0285(8) .0289(7) .0011(6) .0062(6) .0025(6)
C7 .0372(8) .0312(8) .0304(7) .0015(6) .0090(6) .0013(6)
C8 .0370(8) .0340(8) .0296(8) .0057(7) .0074(6) -.0023(6)
C9 .0372(8) .0304(8) .0292(7) .0019(6) .0095(6) .0015(6)
C10 .0363(8) .0337(8) .0311(8) .0035(6) .0082(6) -.0010(7)
C11 .0345(8) .0291(8) .0322(8) .0006(6) .0076(6) .0006(6)
C12 .0354(8) .0272(7) .0312(8) .0002(6) .0093(6) -.0006(6)
C13 .0385(9) .0375(9) .0308(8) -.0008(7) .0044(6) -.0023(7)
C14 .0342(9) .0472(10) .0388(9) .0034(7) .0006(7) -.0008(7)
C15 .0312(8) .0358(8) .0406(9) .0021(6) .0062(6) .0021(7)
C16 .0425(10) .0459(11) .0495(11) .0093(8) .0112(8) -.0036(9)

loop_
_atom_type_symbol
_atom_type_description
_atom_type_scat_dispersion_real
_atom_type_scat_dispersion_imag
_atom_type_scat_source
C C .0033 .0016 'International Tables Vol C Tables 4.2.6.8 and 6.1.1.4'
H H .0000 .0000 'International Tables Vol C Tables 4.2.6.8 and 6.1.1.4'
O O .0106 .0060 'International Tables Vol C Tables 4.2.6.8 and 6.1.1.4'

loop_
_geom_angle_atom_site_label_1
_geom_angle_atom_site_label_2
_geom_angle_atom_site_label_3
_geom_angle
_geom_angle_publ_flag
C9 O2 HO2 106.0(15) no
C15 O3 C12 106.71(11) yes
C2 C1 C6 120.13(15) no
C2 C1 H1 118.6(10) no
C6 C1 H1 121.2(10) no
C3 C2 C1 120.45(15) no
C3 C2 H2 119.1(9) no
C1 C2 H2 120.4(10) no
C2 C3 C4 119.93(15) no
C2 C3 H3 121.5(9) no
C4 C3 H3 118.6(9) no
C5 C4 C3 119.91(16) no
C5 C4 H4 119.2(11) no
C3 C4 H4 120.9(11) no
C4 C5 C6 120.77(15) no
C4 C5 H5 120.7(11) no
C6 C5 H5 118.6(11) no
C5 C6 C1 118.81(14) no
C5 C6 C7 118.34(13) yes
C1 C6 C7 122.86(14) yes
O1 C7 C8 120.30(14) yes
O1 C7 C6 117.34(13) yes
C8 C7 C6 122.36(13) yes
C9 C8 C7 120.30(14) yes
C9 C8 H8 118.5(9) no
C7 C8 H8 121.2(9) no
O2 C9 C8 120.60(14) yes
O2 C9 C10 117.08(13) yes
C8 C9 C10 122.32(14) yes
C11 C10 C9 122.06(14) yes
C11 C10 H10 121.2(9) no
C9 C10 H10 116.8(9) no
C10 C11 C12 125.81(14) yes
C10 C11 H11 119.2(9) no
C12 C11 H11 115.0(9) no
C13 C12 O3 109.27(13) yes
C13 C12 C11 132.27(14) yes
O3 C12 C11 118.46(13) yes
C12 C13 C14 106.89(14) yes
C12 C13 H13 125.9(10) no
C14 C13 H13 127.2(10) no
C15 C14 C13 107.23(15) yes
C15 C14 H14 124.6(11) no
C13 C14 H14 128.1(11) no
C14 C15 O3 109.91(13) yes
C14 C15 C16 134.05(16) yes
O3 C15 C16 116.04(14) yes
C15 C16 H16A 112.9(14) no
C15 C16 H16B 112.8(13) no
H16A C16 H16B 104.1(19) no
C15 C16 H16C 110.7(16) no
H16A C16 H16C 112(2) no
H16B C16 H16C 104(2) no

loop_
_geom_bond_atom_site_label_1
_geom_bond_atom_site_label_2
_geom_bond_site_symmetry_2
_geom_bond_distance
_geom_bond_publ_flag
O1 C7 . 1.2754(18) yes
O2 C9 . 1.3217(17) yes
O2 HO2 . .99(3) no
O3 C15 . 1.3738(18) yes
O3 C12 . 1.3812(17) yes
C1 C2 . 1.392(2) yes
C1 C6 . 1.396(2) yes
C1 H1 . .968(17) no
C2 C3 . 1.381(2) yes
C2 H2 . .978(17) no
C3 C4 . 1.386(2) yes
C3 H3 . .996(16) no
C4 C5 . 1.388(2) yes
C4 H4 . .965(19) no
C5 C6 . 1.395(2) yes
C5 H5 . .930(19) no
C6 C7 . 1.494(2) yes
C7 C8 . 1.419(2) yes
C8 C9 . 1.388(2) yes
C8 H8 . .961(17) no
C9 C10 . 1.450(2) yes
C10 C11 . 1.346(2) yes
C10 H10 . .942(16) no
C11 C12 . 1.429(2) yes
C11 H11 . .977(16) no
C12 C13 . 1.363(2) yes
C13 C14 . 1.414(2) yes
C13 H13 . .942(16) no
C14 C15 . 1.351(2) yes
C14 H14 . .984(18) no
C15 C16 . 1.481(2) yes
C16 H16A . .96(2) no
C16 H16B . 1.00(3) no
C16 H16C . .98(3) no

loop_
_geom_torsion_atom_site_label_1
_geom_torsion_atom_site_label_2
_geom_torsion_atom_site_label_3
_geom_torsion_atom_site_label_4
_geom_torsion
_geom_torsion_publ_flag
C6 C1 C2 C3 -.2(2) no
C1 C2 C3 C4 .8(2) no
C2 C3 C4 C5 -.4(3) no
C3 C4 C5 C6 -.5(3) no
C4 C5 C6 C1 1.1(2) no
C4 C5 C6 C7 -178.78(15) no
C2 C1 C6 C5 -.8(2) no
C2 C1 C6 C7 179.13(14) no
C5 C6 C7 O1 8.7(2) no
C1 C6 C7 O1 -171.25(14) no
C5 C6 C7 C8 -171.57(15) no
C1 C6 C7 C8 8.5(2) no
O1 C7 C8 C9 -1.2(2) no
C6 C7 C8 C9 179.06(13) no
C7 C8 C9 O2 1.4(2) no
C7 C8 C9 C10 -179.14(14) no
O2 C9 C10 C11 -3.4(2) no
C8 C9 C10 C11 177.13(14) no
C9 C10 C11 C12 179.43(14) no
C15 O3 C12 C13 -.30(15) no
C15 O3 C12 C11 179.66(13) no
C10 C11 C12 C13 -179.35(16) no
C10 C11 C12 O3 .7(2) no
O3 C12 C13 C14 .16(17) no
C11 C12 C13 C14 -179.80(16) no
C12 C13 C14 C15 .05(19) no
C13 C14 C15 O3 -.24(18) no
C13 C14 C15 C16 179.9(8) no
C12 O3 C15 C14 .33(16) no
C12 O3 C15 C16 -179.85(14) no

loop_
_cod_related_entry_id
_cod_related_entry_database
_cod_related_entry_code
1 ChemSpider 30652313
